data_4511052
loop_
_publ_author_name
'Liu, Can'
'Ding, You-Bang'
'Shi, Xu-Hua'
'Zhang, Dan'
'Hu, Mei-Hong'
'Yin, Ye-Gao'
'Li, Dan'

_publ_section_title
;
 Interpenetrating Metal&#x2212;Organic Frameworks Assembled from
 Polypyridine Ligands and Cyanocuprate Catenations
;
_journal_issue 3
_journal_name_full 'Crystal Growth &amp; Design'
_journal_page_first 1275
_journal_paper_doi 10.1021/cg801217j
_journal_volume 9
_journal_year 2009
_chemical_formula_sum 'C46 H28 Cu7 N16'
_chemical_formula_weight 1249.62
_chemical_name_systematic
; 
 ? 
;
_space_group_IT_number 2
_symmetry_cell_setting triclinic
_symmetry_space_group_name_Hall '-P 1'
_symmetry_space_group_name_H-M 'P -1'
_atom_sites_solution_hydrogens geom
_atom_sites_solution_primary direct
_atom_sites_solution_secondary difmap
_audit_creation_method SHELXL-97
_cell_angle_alpha 95.051(2)
_cell_angle_beta 99.992(2)
_cell_angle_gamma 102.446(2)
_cell_formula_units_Z 1
_cell_length_a 7.1824(8)
_cell_length_b 11.5203(12)
_cell_length_c 14.1814(15)
_cell_measurement_temperature 273(2)
_cell_measurement_theta_max 28.280
_cell_measurement_theta_min 2.49
_cell_volume 1118.8(2)
_computing_cell_refinement 'Bruker SMART'
_computing_data_collection 'Bruker SMART'
_computing_data_reduction 'Bruker SAINT'
_computing_molecular_graphics 'Bruker SHELXTL'
_computing_publication_material 'Bruker SHELXTL'
_computing_structure_refinement 'SHELXL-97 (Sheldrick, 1997)'
_computing_structure_solution 'SHELXS-97 (Sheldrick, 1990)'
_diffrn_ambient_temperature 273(2)
_diffrn_measured_fraction_theta_full 0.940
_diffrn_measured_fraction_theta_max 0.940
_diffrn_measurement_device_type 'Bruker APEX area-detector'
_diffrn_measurement_method '\f and \w'
_diffrn_radiation_monochromator graphite
_diffrn_radiation_source 'fine-focus sealed tube'
_diffrn_radiation_type MoK\a
_diffrn_radiation_wavelength 0.71073
_diffrn_reflns_av_R_equivalents 0.0136
_diffrn_reflns_av_sigmaI/netI 0.0306
_diffrn_reflns_limit_h_max 8
_diffrn_reflns_limit_h_min -8
_diffrn_reflns_limit_k_max 13
_diffrn_reflns_limit_k_min -10
_diffrn_reflns_limit_l_max 14
_diffrn_reflns_limit_l_min -16
_diffrn_reflns_number 5414
_diffrn_reflns_theta_full 25.00
_diffrn_reflns_theta_max 25.00
_diffrn_reflns_theta_min 2.19
_exptl_absorpt_coefficient_mu 3.318
_exptl_absorpt_correction_T_max 0.628
_exptl_absorpt_correction_T_min 0.474
_exptl_absorpt_correction_type multi-scan
_exptl_absorpt_process_details '(SADABS; Bruker, 2002)'
_exptl_crystal_colour orange
_exptl_crystal_density_diffrn 1.855
_exptl_crystal_density_meas ?
_exptl_crystal_density_method 'not measured'
_exptl_crystal_description slice
_exptl_crystal_F_000 619
_exptl_crystal_size_max 0.25
_exptl_crystal_size_mid 0.19
_exptl_crystal_size_min 0.14
_refine_diff_density_max 0.916
_refine_diff_density_min -0.465
_refine_diff_density_rms 0.094
_refine_ls_extinction_method none
_refine_ls_goodness_of_fit_ref 1.085
_refine_ls_hydrogen_treatment riding
_refine_ls_matrix_type full
_refine_ls_number_parameters 369
_refine_ls_number_reflns 3714
_refine_ls_number_restraints 0
_refine_ls_restrained_S_all 1.085
_refine_ls_R_factor_all 0.0529
_refine_ls_R_factor_gt 0.0451
_refine_ls_shift/su_max 0.001
_refine_ls_shift/su_mean 0.000
_refine_ls_structure_factor_coef Fsqd
_refine_ls_weighting_details 'calc w=1/[\s^2^(Fo^2^)+(0.0553P)^2^+1.9082P] where P=(Fo^2^+2Fc^2^)/3'
_refine_ls_weighting_scheme calc
_refine_ls_wR_factor_gt 0.1095
_refine_ls_wR_factor_ref 0.1138
_reflns_number_gt 3188
_reflns_number_total 3950
_reflns_threshold_expression >2sigma(I)
_cod_data_source_file cg801217j_si_001.cif
_cod_data_source_block complex2
_cod_depositor_comments
;
The following automatic conversions were performed:

'_symmetry_cell_setting' value 'Triclinic' changed to 'triclinic'
according to
/usr/data/users/saulius/automatic-downloads/retrospective/ACS/lib/dictionaries/cif_core.dic
dictionary named 'cif_core.dic' version 2.4.2 from 2011-04-26.

Automatic conversion script
Id: cif_fix_values 2281 2013-09-26 08:29:07Z andrius 

The following automatic conversions were performed:

'_exptl_crystal_density_meas' value 'not measured' was changed to '?'
- the value is perceived as not measured.

Automatic conversion script
Id: cif_fix_values 3008 2015-01-20 13:52:24Z robertas 
;
_cod_database_code 4511052

loop_
_symmetry_equiv_pos_as_xyz
'x, y, z'
'-x, -y, -z'

loop_
_atom_site_label
_atom_site_type_symbol
_atom_site_fract_x
_atom_site_fract_y
_atom_site_fract_z
_atom_site_U_iso_or_equiv
_atom_site_adp_type
_atom_site_occupancy
_atom_site_symmetry_multiplicity
_atom_site_calc_flag
_atom_site_refinement_flags
N1 N 0.3780(6) 1.0443(4) 0.8828(3) 0.0401(10) Uani 1 1 d .
Cu1 Cu 0.13586(8) -0.04847(5) 0.48035(4) 0.03719(18) Uani 1 1 d .
Cu2 Cu 0.17705(9) 0.24144(6) 0.26578(4) 0.04234(19) Uani 1 1 d .
Cu3 Cu 0.41181(10) 1.20002(6) 0.96754(5) 0.0480(2) Uani 1 1 d .
Cu4 Cu 1.0000 1.5000 1.0000 0.0890(5) Uani 1 2 d S
N2 N 0.2330(5) 0.4906(3) 0.5925(3) 0.0326(9) Uani 1 1 d .
N5 N 0.0263(6) 0.1118(4) 0.4238(4) 0.0545(12) Uani 1 1 d .
C8 C 0.2120(6) 0.4941(4) 0.6843(3) 0.0311(10) Uani 1 1 d .
C6 C 0.3077(6) 0.7083(4) 0.7083(3) 0.0301(10) Uani 1 1 d .
C19 C -0.0620(7) -0.2780(4) 0.3605(4) 0.0364(11) Uani 1 1 d .
C9 C 0.2914(6) 0.5927(4) 0.5569(3) 0.0308(10) Uani 1 1 d .
C21 C 0.0923(6) 0.1624(4) 0.3677(3) 0.0252(9) Uani 1 1 d .
N3 N 0.2504(6) 0.4265(4) 0.3138(3) 0.0390(9) Uani 1 1 d .
C10 C 0.3282(7) 0.7033(4) 0.6123(3) 0.0340(11) Uani 1 1 d .
C11 C 0.3074(7) 0.5740(4) 0.4536(3) 0.0333(10) Uani 1 1 d .
C5 C 0.4629(8) 1.0359(5) 0.8063(4) 0.0433(12) Uani 1 1 d .
C15 C 0.3826(8) 0.6621(5) 0.4010(4) 0.0431(12) Uani 1 1 d .
N4 N 0.0161(6) -0.1668(3) 0.3482(3) 0.0371(9) Uani 1 1 d .
C3 C 0.3360(6) 0.8250(4) 0.7687(3) 0.0309(10) Uani 1 1 d .
C12 C 0.2425(7) 0.4584(5) 0.4053(3) 0.0370(11) Uani 1 1 d .
C4 C 0.4469(7) 0.9311(4) 0.7487(4) 0.0393(11) Uani 1 1 d .
C22 C 0.2195(7) 0.2116(5) 0.1406(3) 0.0376(11) Uani 1 1 d .
C17 C 0.1257(8) 0.3493(5) 0.8043(4) 0.0449(12) Uani 1 1 d .
C16 C 0.1350(6) 0.3741(4) 0.7121(3) 0.0328(10) Uani 1 1 d .
C13 C 0.3228(8) 0.5144(5) 0.2646(4) 0.0425(12) Uani 1 1 d .
C14 C 0.3875(8) 0.6319(5) 0.3056(4) 0.0458(13) Uani 1 1 d .
C2 C 0.2494(7) 0.8339(5) 0.8481(4) 0.0373(11) Uani 1 1 d .
C1 C 0.2724(8) 0.9426(5) 0.9013(4) 0.0416(12) Uani 1 1 d .
C18 C 0.0449(9) 0.2340(5) 0.8189(4) 0.0503(14) Uani 1 1 d .
C7 C 0.2515(7) 0.6009(4) 0.7442(3) 0.0337(10) Uani 1 1 d .
N7 N 0.2613(7) 1.1979(5) 1.0667(4) 0.0588(13) Uani 1 1 d .
C23 C 0.7657(9) 1.3976(6) 0.9720(4) 0.0653(19) Uani 1 1 d .
N6 N 0.6255(10) 1.3271(6) 0.9597(4) 0.0808(17) Uani 1 1 d .
N8 N 0.4169(5) -0.0097(4) 0.4961(3) 0.0411(10) Uani 1 1 d .
C20 C 0.0243(7) -0.1454(5) 0.2579(4) 0.0421(12) Uani 1 1 d .
H4 H 0.507(7) 0.928(4) 0.697(4) 0.035(13) Uiso 1 1 d .
H7 H 0.239(7) 0.604(4) 0.805(4) 0.043(14) Uiso 1 1 d .
H17 H 0.175(8) 0.406(5) 0.856(4) 0.046(15) Uiso 1 1 d .
H13 H 0.325(6) 0.492(4) 0.200(3) 0.030(12) Uiso 1 1 d .
H12 H 0.189(7) 0.395(4) 0.436(3) 0.036(13) Uiso 1 1 d .
H1 H 0.217(7) 0.949(4) 0.948(4) 0.036(14) Uiso 1 1 d .
H10 H 0.360(7) 0.765(4) 0.589(3) 0.028(13) Uiso 1 1 d .
H2 H 0.186(7) 0.769(5) 0.867(3) 0.036(14) Uiso 1 1 d .
H5 H 0.531(8) 1.102(5) 0.795(4) 0.048(16) Uiso 1 1 d .
H14 H 0.439(8) 0.688(5) 0.267(4) 0.059(17) Uiso 1 1 d .
H18 H 0.038(8) 0.217(5) 0.870(4) 0.044(16) Uiso 1 1 d .
H20 H 0.071(8) -0.069(5) 0.250(4) 0.050(16) Uiso 1 1 d .
H19 H -0.062(7) -0.291(4) 0.421(4) 0.038(13) Uiso 1 1 d .
H15 H 0.433(7) 0.736(5) 0.428(4) 0.041(15) Uiso 1 1 d .

loop_
_atom_site_aniso_label
_atom_site_aniso_U_11
_atom_site_aniso_U_22
_atom_site_aniso_U_33
_atom_site_aniso_U_23
_atom_site_aniso_U_13
_atom_site_aniso_U_12
N1 0.048(2) 0.033(2) 0.037(2) -0.0043(18) 0.0134(18) 0.0051(19)
Cu1 0.0306(3) 0.0357(4) 0.0463(4) 0.0066(3) 0.0107(2) 0.0071(2)
Cu2 0.0468(4) 0.0501(4) 0.0344(3) 0.0064(3) 0.0159(3) 0.0138(3)
Cu3 0.0607(4) 0.0405(4) 0.0409(4) -0.0047(3) 0.0214(3) 0.0026(3)
Cu4 0.0900(9) 0.0902(10) 0.0630(7) -0.0035(7) 0.0311(7) -0.0374(7)
N2 0.041(2) 0.028(2) 0.031(2) 0.0049(16) 0.0098(16) 0.0086(17)
N5 0.047(3) 0.047(3) 0.065(3) -0.010(2) -0.003(2) 0.018(2)
C8 0.030(2) 0.031(2) 0.033(2) 0.0049(19) 0.0047(18) 0.0082(18)
C6 0.028(2) 0.034(3) 0.030(2) 0.0045(19) 0.0064(18) 0.0091(18)
C19 0.045(3) 0.036(3) 0.027(3) 0.004(2) 0.009(2) 0.005(2)
C9 0.034(2) 0.028(2) 0.032(2) 0.0024(19) 0.0088(19) 0.0105(19)
C21 0.034(2) 0.026(2) 0.022(2) 0.0139(18) 0.0187(18) 0.0060(18)
N3 0.048(2) 0.044(2) 0.030(2) 0.0054(18) 0.0127(17) 0.0173(19)
C10 0.043(3) 0.026(3) 0.037(3) 0.012(2) 0.012(2) 0.012(2)
C11 0.039(2) 0.035(3) 0.032(2) 0.008(2) 0.0124(19) 0.015(2)
C5 0.061(3) 0.029(3) 0.041(3) 0.003(2) 0.022(2) 0.003(2)
C15 0.056(3) 0.033(3) 0.046(3) 0.010(2) 0.018(2) 0.015(3)
N4 0.043(2) 0.030(2) 0.037(2) 0.0042(17) 0.0100(17) 0.0052(17)
C3 0.030(2) 0.033(3) 0.030(2) 0.0020(19) 0.0026(18) 0.0103(19)
C12 0.047(3) 0.038(3) 0.030(3) 0.009(2) 0.017(2) 0.010(2)
C4 0.049(3) 0.036(3) 0.035(3) 0.004(2) 0.020(2) 0.008(2)
C22 0.039(3) 0.048(3) 0.028(2) 0.005(2) 0.015(2) 0.008(2)
C17 0.062(3) 0.038(3) 0.033(3) 0.000(2) 0.010(2) 0.008(3)
C16 0.034(2) 0.034(3) 0.032(2) 0.004(2) 0.0090(19) 0.010(2)
C13 0.052(3) 0.055(3) 0.031(3) 0.015(2) 0.019(2) 0.024(3)
C14 0.059(3) 0.041(3) 0.050(3) 0.021(3) 0.027(3) 0.020(3)
C2 0.036(2) 0.034(3) 0.040(3) 0.003(2) 0.008(2) 0.003(2)
C1 0.045(3) 0.041(3) 0.039(3) -0.002(2) 0.018(2) 0.004(2)
C18 0.070(4) 0.053(4) 0.034(3) 0.019(3) 0.021(3) 0.014(3)
C7 0.040(2) 0.035(3) 0.025(2) 0.002(2) 0.0061(19) 0.008(2)
N7 0.053(3) 0.072(4) 0.052(3) 0.006(3) 0.017(2) 0.014(2)
C23 0.064(4) 0.056(4) 0.058(4) 0.007(3) 0.023(3) -0.033(3)
N6 0.110(5) 0.081(4) 0.055(3) 0.013(3) 0.031(3) 0.018(4)
N8 0.0360(18) 0.043(2) 0.048(2) 0.0098(19) 0.012(2) 0.0122(19)
C20 0.045(3) 0.032(3) 0.050(3) 0.009(2) 0.013(2) 0.004(2)

loop_
_atom_type_symbol
_atom_type_description
_atom_type_scat_dispersion_real
_atom_type_scat_dispersion_imag
_atom_type_scat_source
C C 0.0033 0.0016 'International Tables Vol C Tables 4.2.6.8 and 6.1.1.4'
H H 0.0000 0.0000 'International Tables Vol C Tables 4.2.6.8 and 6.1.1.4'
N N 0.0061 0.0033 'International Tables Vol C Tables 4.2.6.8 and 6.1.1.4'
Cu Cu 0.3201 1.2651 'International Tables Vol C Tables 4.2.6.8 and 6.1.1.4'

loop_
_geom_angle_atom_site_label_1
_geom_angle_atom_site_label_2
_geom_angle_atom_site_label_3
_geom_angle
_geom_angle_site_symmetry_1
_geom_angle_site_symmetry_3
C1 N1 C5 115.9(4) . .
C1 N1 Cu3 121.3(3) . .
C5 N1 Cu3 122.7(3) . .
N8 Cu1 N5 127.98(18) . 2_556
N8 Cu1 N4 108.19(17) . .
N5 Cu1 N4 105.52(17) 2_556 .
N8 Cu1 N5 107.72(17) . .
N5 Cu1 N5 107.79(17) 2_556 .
N4 Cu1 N5 94.56(15) . .
N8 Cu1 Cu1 139.45(13) . 2_556
N5 Cu1 Cu1 59.08(13) 2_556 2_556
N4 Cu1 Cu1 106.42(11) . 2_556
N5 Cu1 Cu1 48.71(13) . 2_556
C22 Cu2 C21 142.0(2) . .
C22 Cu2 N3 110.89(19) . .
C21 Cu2 N3 107.12(17) . .
N6 Cu3 N7 124.7(2) . .
N6 Cu3 N1 117.0(2) . .
N7 Cu3 N1 117.0(2) . .
C23 Cu4 C23 180.0(4) . 2_787
C8 N2 C9 119.5(4) . .
C21 N5 Cu1 166.0(4) . 2_556
C21 N5 Cu1 121.7(4) . .
Cu1 N5 Cu1 72.21(17) 2_556 .
N2 C8 C7 121.7(4) . .
N2 C8 C16 113.5(4) . .
C7 C8 C16 124.7(4) . .
C7 C6 C10 117.8(4) . .
C7 C6 C3 121.1(4) . .
C10 C6 C3 121.0(4) . .
N4 C19 C16 125.8(5) . 2_556
N4 C19 H19 116(3) . .
C16 C19 H19 118(3) 2_556 .
N2 C9 C10 121.8(4) . .
N2 C9 C11 113.2(4) . .
C10 C9 C11 125.0(4) . .
N5 C21 Cu2 174.2(4) . .
C12 N3 C13 116.8(5) . .
C12 N3 Cu2 116.3(3) . .
C13 N3 Cu2 126.4(3) . .
C9 C10 C6 119.3(5) . .
C9 C10 H10 121(3) . .
C6 C10 H10 120(3) . .
C15 C11 C12 116.6(4) . .
C15 C11 C9 125.8(5) . .
C12 C11 C9 117.6(4) . .
N1 C5 C4 124.2(5) . .
N1 C5 H5 115(4) . .
C4 C5 H5 120(4) . .
C14 C15 C11 119.5(5) . .
C14 C15 H15 119(3) . .
C11 C15 H15 121(3) . .
C19 N4 C20 117.0(4) . .
C19 N4 Cu1 114.0(3) . .
C20 N4 Cu1 128.7(3) . .
C2 C3 C4 116.1(4) . .
C2 C3 C6 121.2(4) . .
C4 C3 C6 122.7(4) . .
N3 C12 C11 125.0(5) . .
N3 C12 H12 113(3) . .
C11 C12 H12 122(3) . .
C5 C4 C3 119.5(5) . .
C5 C4 H4 123(3) . .
C3 C4 H4 118(3) . .
N7 C22 Cu2 174.4(4) 1_544 .
C16 C17 C18 119.3(5) . .
C16 C17 H17 122(3) . .
C18 C17 H17 119(3) . .
C17 C16 C19 116.0(5) . 2_556
C17 C16 C8 125.7(4) . .
C19 C16 C8 118.3(4) 2_556 .
N3 C13 C14 122.5(5) . .
N3 C13 H13 116(3) . .
C14 C13 H13 121(3) . .
C13 C14 C15 119.6(5) . .
C13 C14 H14 118(4) . .
C15 C14 H14 123(4) . .
C1 C2 C3 120.4(5) . .
C1 C2 H2 120(3) . .
C3 C2 H2 120(3) . .
N1 C1 C2 123.8(5) . .
N1 C1 H1 115(4) . .
C2 C1 H1 121(4) . .
C20 C18 C17 120.2(5) 2_556 .
C20 C18 H18 118(4) 2_556 .
C17 C18 H18 122(4) . .
C8 C7 C6 119.8(4) . .
C8 C7 H7 123(3) . .
C6 C7 H7 118(3) . .
C22 N7 Cu3 161.5(5) 1_566 .
N6 C23 Cu4 173.9(7) . .
C23 N6 Cu3 166.8(6) . .
N8 N8 Cu1 177.9(6) 2_656 .
N4 C20 C18 121.8(5) . 2_556
N4 C20 H20 116(4) . .
C18 C20 H20 122(4) 2_556 .

loop_
_geom_bond_atom_site_label_1
_geom_bond_atom_site_label_2
_geom_bond_distance
_geom_bond_site_symmetry_2
N1 C1 1.325(7) .
N1 C5 1.340(6) .
N1 Cu3 2.014(4) .
Cu1 N8 1.940(4) .
Cu1 N5 2.023(6) 2_556
Cu1 N4 2.144(4) .
Cu1 N5 2.310(5) .
Cu1 Cu1 2.5640(11) 2_556
Cu2 C22 1.868(5) .
Cu2 C21 1.894(4) .
Cu2 N3 2.103(4) .
Cu3 N6 1.906(7) .
Cu3 N7 1.916(5) .
Cu4 C23 1.792(6) .
Cu4 C23 1.792(6) 2_787
N2 C8 1.335(6) .
N2 C9 1.335(6) .
N5 C21 1.136(6) .
N5 Cu1 2.023(6) 2_556
C8 C7 1.378(6) .
C8 C16 1.488(6) .
C6 C7 1.386(7) .
C6 C10 1.392(6) .
C6 C3 1.483(6) .
C19 N4 1.323(6) .
C19 C16 1.386(7) 2_556
C19 H19 0.89(5) .
C9 C10 1.384(6) .
C9 C11 1.491(6) .
N3 C12 1.331(6) .
N3 C13 1.344(6) .
C10 H10 0.81(5) .
C11 C15 1.383(7) .
C11 C12 1.387(7) .
C5 C4 1.368(7) .
C5 H5 0.86(6) .
C15 C14 1.375(8) .
C15 H15 0.87(5) .
N4 C20 1.335(6) .
C3 C2 1.385(7) .
C3 C4 1.389(7) .
C12 H12 0.93(5) .
C4 H4 0.92(5) .
C22 N7 1.145(6) 1_544
C17 C16 1.373(7) .
C17 C18 1.379(8) .
C17 H17 0.90(5) .
C16 C19 1.386(7) 2_556
C13 C14 1.372(8) .
C13 H13 0.94(5) .
C14 H14 0.94(6) .
C2 C1 1.365(7) .
C2 H2 0.88(5) .
C1 H1 0.84(5) .
C18 C20 1.369(8) 2_556
C18 H18 0.77(6) .
C7 H7 0.89(5) .
N7 C22 1.145(6) 1_566
C23 N6 1.125(8) .
N8 N8 1.149(7) 2_656
C20 C18 1.369(8) 2_556
C20 H20 0.89(6) .

loop_
_geom_torsion_atom_site_label_1
_geom_torsion_atom_site_label_2
_geom_torsion_atom_site_label_3
_geom_torsion_atom_site_label_4
_geom_torsion
_geom_torsion_site_symmetry_1
_geom_torsion_site_symmetry_4
C1 N1 Cu3 N6 160.8(4) . .
C5 N1 Cu3 N6 -17.7(5) . .
C1 N1 Cu3 N7 -6.9(5) . .
C5 N1 Cu3 N7 174.6(4) . .
N8 Cu1 N5 C21 39.8(5) . .
N5 Cu1 N5 C21 -178.9(5) 2_556 .
N4 Cu1 N5 C21 -71.0(4) . .
Cu1 Cu1 N5 C21 -178.9(5) 2_556 .
N8 Cu1 N5 Cu1 -141.35(16) . 2_556
N5 Cu1 N5 Cu1 0.0 2_556 2_556
N4 Cu1 N5 Cu1 107.90(14) . 2_556
C9 N2 C8 C7 -0.9(6) . .
C9 N2 C8 C16 176.6(4) . .
C8 N2 C9 C10 -1.0(6) . .
C8 N2 C9 C11 -179.9(4) . .
Cu1 N5 C21 Cu2 -59(5) 2_556 .
Cu1 N5 C21 Cu2 117(4) . .
C22 Cu2 C21 N5 -65(4) . .
N3 Cu2 C21 N5 116(4) . .
C22 Cu2 N3 C12 -174.3(4) . .
C21 Cu2 N3 C12 5.1(4) . .
C22 Cu2 N3 C13 -1.5(5) . .
C21 Cu2 N3 C13 177.8(4) . .
N2 C9 C10 C6 1.3(7) . .
C11 C9 C10 C6 -180.0(4) . .
C7 C6 C10 C9 0.3(6) . .
C3 C6 C10 C9 -176.9(4) . .
N2 C9 C11 C15 -173.2(5) . .
C10 C9 C11 C15 8.0(7) . .
N2 C9 C11 C12 6.5(6) . .
C10 C9 C11 C12 -172.3(4) . .
C1 N1 C5 C4 -0.3(8) . .
Cu3 N1 C5 C4 178.3(4) . .
C12 C11 C15 C14 0.6(7) . .
C9 C11 C15 C14 -179.7(5) . .
C16 C19 N4 C20 0.3(7) 2_556 .
C16 C19 N4 Cu1 -174.5(4) 2_556 .
N8 Cu1 N4 C19 109.6(3) . .
N5 Cu1 N4 C19 -30.1(4) 2_556 .
N5 Cu1 N4 C19 -140.0(3) . .
Cu1 Cu1 N4 C19 -91.8(3) 2_556 .
N8 Cu1 N4 C20 -64.4(4) . .
N5 Cu1 N4 C20 155.8(4) 2_556 .
N5 Cu1 N4 C20 45.9(4) . .
Cu1 Cu1 N4 C20 94.1(4) 2_556 .
C7 C6 C3 C2 -21.6(6) . .
C10 C6 C3 C2 155.5(4) . .
C7 C6 C3 C4 159.5(5) . .
C10 C6 C3 C4 -23.5(6) . .
C13 N3 C12 C11 -1.6(7) . .
Cu2 N3 C12 C11 171.8(4) . .
C15 C11 C12 N3 1.1(7) . .
C9 C11 C12 N3 -178.6(4) . .
N1 C5 C4 C3 0.3(9) . .
C2 C3 C4 C5 -0.6(7) . .
C6 C3 C4 C5 178.5(4) . .
C21 Cu2 C22 N7 -119(5) . 1_544
N3 Cu2 C22 N7 60(5) . 1_544
C18 C17 C16 C19 -0.6(8) . 2_556
C18 C17 C16 C8 178.0(5) . .
N2 C8 C16 C17 170.0(5) . .
C7 C8 C16 C17 -12.7(7) . .
N2 C8 C16 C19 -11.4(6) . 2_556
C7 C8 C16 C19 166.0(4) . 2_556
C12 N3 C13 C14 0.4(7) . .
Cu2 N3 C13 C14 -172.3(4) . .
N3 C13 C14 C15 1.2(8) . .
C11 C15 C14 C13 -1.7(8) . .
C4 C3 C2 C1 0.9(7) . .
C6 C3 C2 C1 -178.1(4) . .
C5 N1 C1 C2 0.7(8) . .
Cu3 N1 C1 C2 -177.9(4) . .
C3 C2 C1 N1 -1.0(8) . .
C16 C17 C18 C20 0.3(9) . 2_556
N2 C8 C7 C6 2.4(7) . .
C16 C8 C7 C6 -174.7(4) . .
C10 C6 C7 C8 -2.1(6) . .
C3 C6 C7 C8 175.1(4) . .
N6 Cu3 N7 C22 -36.4(17) . 1_566
N1 Cu3 N7 C22 130.2(15) . 1_566
C23 Cu4 C23 N6 127(100) 2_787 .
Cu4 C23 N6 Cu3 27(9) . .
N7 Cu3 N6 C23 58(3) . .
N1 Cu3 N6 C23 -109(3) . .
N5 Cu1 N8 N8 96(15) 2_556 2_656
N4 Cu1 N8 N8 -32(15) . 2_656
N5 Cu1 N8 N8 -133(15) . 2_656
Cu1 Cu1 N8 N8 -179(100) 2_556 2_656
C19 N4 C20 C18 0.1(7) . 2_556
Cu1 N4 C20 C18 174.0(4) . 2_556
